data_7226817
loop_
_publ_author_name
'Zhang, Zhi-Hui'
'Yang, Xu-Sheng'
'Zhang, Qing-Qing'
'Wang, Liang'
'He, Ming-Yang'
'Chen, Qun'
'huang, Xian-Feng'

_publ_section_title
;
 Structure-Induced Catalysis Enhancement of Cu-Amino Catalysts for Rapidly
 Selective Oxidation of Sulfides in the Presence of H2O2
;
_journal_name_full 'RSC Adv.'
_journal_paper_doi 10.1039/C6RA22393A
_journal_year 2016
_chemical_absolute_configuration syn
_chemical_formula_sum 'C20 H38 Cu2 N4 O17'
_chemical_formula_weight 733.62
_space_group_crystal_system orthorhombic
_space_group_IT_number 18
_space_group_name_Hall 'P 2 2ab'
_space_group_name_H-M_alt 'P 21 21 2'
_symmetry_space_group_name_Hall 'P 2 2ab'
_symmetry_space_group_name_H-M 'P 21 21 2'
_atom_sites_solution_hydrogens mixed
_audit_creation_method SHELXL-2014/6
_audit_update_record
;
2016-07-10 deposited with the CCDC.
2016-10-18 downloaded from the CCDC.
;
_cell_angle_alpha 90
_cell_angle_beta 90
_cell_angle_gamma 90
_cell_formula_units_Z 2
_cell_length_a 11.2493(11)
_cell_length_b 16.5313(17)
_cell_length_c 8.4611(8)
_cell_measurement_reflns_used 8107
_cell_measurement_temperature 295(2)
_cell_measurement_theta_max 30.05
_cell_measurement_theta_min 2.19
_cell_volume 1573.5(3)
_computing_cell_refinement 'Bruker APEX II'
_computing_data_collection 'Bruker APEX II'
_computing_data_reduction 'Bruker SAINT'
_computing_molecular_graphics 'Bruker SHELXTL'
_computing_publication_material 'Bruker SHELXTL'
_computing_structure_refinement 'SHELXL-2014/6 (Sheldrick, 2014)'
_computing_structure_solution 'Bruker SHELXTL'
_diffrn_ambient_temperature 295(2)
_diffrn_measured_fraction_theta_full 0.972
_diffrn_measured_fraction_theta_max 0.998
_diffrn_measurement_device_type 'CCD area detector'
_diffrn_measurement_method 'phi and omega scans'
_diffrn_radiation_type MoK\a
_diffrn_radiation_wavelength 0.71073
_diffrn_reflns_av_R_equivalents 0.0207
_diffrn_reflns_av_unetI/netI 0.0303
_diffrn_reflns_Laue_measured_fraction_full 0.972
_diffrn_reflns_Laue_measured_fraction_max 0.998
_diffrn_reflns_limit_h_max 13
_diffrn_reflns_limit_h_min -13
_diffrn_reflns_limit_k_max 19
_diffrn_reflns_limit_k_min -17
_diffrn_reflns_limit_l_max 9
_diffrn_reflns_limit_l_min -10
_diffrn_reflns_number 8549
_diffrn_reflns_point_group_measured_fraction_full 0.965
_diffrn_reflns_point_group_measured_fraction_max 0.991
_diffrn_reflns_theta_full 25.242
_diffrn_reflns_theta_max 24.996
_diffrn_reflns_theta_min 2.190
_exptl_absorpt_coefficient_mu 1.429
_exptl_absorpt_correction_T_max 0.7631
_exptl_absorpt_correction_T_min 0.7164
_exptl_absorpt_correction_type multi-scan
_exptl_absorpt_process_details SADABS
_exptl_crystal_colour blue
_exptl_crystal_density_diffrn 1.548
_exptl_crystal_description block
_exptl_crystal_F_000 760
_exptl_crystal_size_max 0.250
_exptl_crystal_size_mid 0.220
_exptl_crystal_size_min 0.200
_refine_diff_density_max 0.175
_refine_diff_density_min -0.332
_refine_diff_density_rms 0.059
_refine_ls_abs_structure_details
; 
 Flack x determined using 1102 quotients [(I+)-(I-)]/[(I+)+(I-)] 
 (Parsons, Flack and Wagner, Acta Cryst. B69 (2013) 249-259). 
;
_refine_ls_abs_structure_Flack 0.029(5)
_refine_ls_extinction_method none
_refine_ls_goodness_of_fit_ref 1.072
_refine_ls_hydrogen_treatment constr
_refine_ls_matrix_type full
_refine_ls_number_parameters 195
_refine_ls_number_reflns 2749
_refine_ls_number_restraints 0
_refine_ls_restrained_S_all 1.072
_refine_ls_R_factor_all 0.0229
_refine_ls_R_factor_gt 0.0219
_refine_ls_shift/su_max 0.001
_refine_ls_shift/su_mean 0.000
_refine_ls_structure_factor_coef Fsqd
_refine_ls_weighting_details 'w=1/[\s^2^(Fo^2^)+(0.0357P)^2^+0.3989P] where P=(Fo^2^+2Fc^2^)/3'
_refine_ls_weighting_scheme calc
_refine_ls_wR_factor_gt 0.0645
_refine_ls_wR_factor_ref 0.0663
_reflns_Friedel_coverage 0.710
_reflns_Friedel_fraction_full 0.955
_reflns_Friedel_fraction_max 0.983
_reflns_number_gt 2672
_reflns_number_total 2749
_reflns_threshold_expression 'I > 2\s(I)'
_cod_data_source_file c6ra22393a2.cif
_cod_data_source_block 1
_cod_database_code 7226817
_shelx_space_group_comment
; 
The symmetry employed for this shelxl refinement is uniquely defined 
by the following loop, which should always be used as a source of 
symmetry information in preference to the above space-group names. 
They are only intended as comments. 
;
_shelx_estimated_absorpt_t_min 0.716
_shelx_estimated_absorpt_t_max 0.763
_shelxl_version_number 2014/6

loop_
_space_group_symop_operation_xyz
'x, y, z'
'-x, -y, z'
'-x+1/2, y+1/2, -z'
'x+1/2, -y+1/2, -z'

loop_
_atom_site_label
_atom_site_type_symbol
_atom_site_fract_x
_atom_site_fract_y
_atom_site_fract_z
_atom_site_U_iso_or_equiv
_atom_site_adp_type
_atom_site_occupancy
_atom_site_site_symmetry_order
_atom_site_calc_flag
_atom_site_refinement_flags_posn
_atom_site_refinement_flags_adp
_atom_site_refinement_flags_occupancy
Cu1 Cu 1.09547(3) 0.25085(2) 0.89173(4) 0.02837(13) Uani 1 1 d . . .
C1 C 1.0050(3) 0.2386(2) 0.5819(4) 0.0403(7) Uani 1 1 d . . .
C2 C 0.9794(4) 0.2093(3) 0.4312(4) 0.0607(11) Uani 1 1 d . . .
H2 H 0.9254 0.2364 0.3671 0.073 Uiso 1 1 calc R U .
C3 C 1.0339(4) 0.1407(3) 0.3782(5) 0.0718(13) Uani 1 1 d . . .
H3 H 1.0165 0.1202 0.2784 0.086 Uiso 1 1 calc R U .
C4 C 1.1157(4) 0.1017(3) 0.4751(5) 0.0632(11) Uani 1 1 d . . .
H4 H 1.1538 0.0550 0.4408 0.076 Uiso 1 1 calc R U .
C5 C 1.1398(4) 0.1337(2) 0.6245(4) 0.0502(9) Uani 1 1 d . . .
H5 H 1.1947 0.1081 0.6897 0.060 Uiso 1 1 calc R U .
C6 C 0.9489(3) 0.3134(2) 0.6500(4) 0.0414(8) Uani 1 1 d . . .
H6A H 0.9949 0.3607 0.6211 0.050 Uiso 1 1 calc R U .
H6B H 0.8689 0.3198 0.6090 0.050 Uiso 1 1 calc R U .
C7 C 0.9389(3) 0.37969(18) 0.9180(4) 0.0352(7) Uani 1 1 d . . .
H7 H 0.9991 0.4166 0.8755 0.042 Uiso 1 1 calc R U .
C8 C 0.9779(3) 0.3581(2) 1.0849(4) 0.0404(8) Uani 1 1 d . . .
C9 C 0.8212(3) 0.42444(18) 0.9115(5) 0.0419(8) Uani 1 1 d . . .
H9A H 0.8304 0.4758 0.9657 0.050 Uiso 1 1 calc R U .
H9B H 0.8030 0.4362 0.8018 0.050 Uiso 1 1 calc R U .
C10 C 0.7168(3) 0.38052(18) 0.9829(4) 0.0316(6) Uani 1 1 d . . .
N1 N 1.0846(2) 0.20086(16) 0.6751(3) 0.0356(6) Uani 1 1 d . . .
N2 N 0.9456(2) 0.30470(14) 0.8230(3) 0.0300(5) Uani 1 1 d . . .
H2A H 0.8904 0.2697 0.8583 0.045 Uiso 1 1 d R U .
O1 O 1.0546(2) 0.30060(14) 1.0957(3) 0.0400(5) Uani 1 1 d . . .
O2 O 0.9383(3) 0.39576(18) 1.1993(4) 0.0656(9) Uani 1 1 d . . .
O3 O 0.73056(18) 0.30660(13) 1.0185(3) 0.0350(5) Uani 1 1 d . . .
O4 O 0.6224(2) 0.41815(15) 1.0005(3) 0.0466(6) Uani 1 1 d . . .
O5 O 1.2137(2) 0.35462(16) 0.8174(3) 0.0512(6) Uani 1 1 d . . .
H5A H 1.2200 0.3740 0.7285 0.077 Uiso 1 1 d R U .
H5B H 1.2587 0.3680 0.8890 0.077 Uiso 1 1 d R U .
O6 O 0.8817(2) 0.08436(16) 0.9704(4) 0.0523(7) Uani 1 1 d . . .
H6C H 0.9466 0.1045 0.9903 0.078 Uiso 1 1 d R U .
H6D H 0.8684 0.0364 0.9874 0.078 Uiso 1 1 d R U .
O7 O 0.7648(2) 0.17113(17) 0.7297(3) 0.0583(7) Uani 1 1 d . . .
H7A H 0.7993 0.1399 0.7893 0.088 Uiso 1 1 d R U .
H7B H 0.6929 0.1788 0.7363 0.088 Uiso 1 1 d R U .
O8 O 0.2160(3) 0.4277(2) 0.5321(4) 0.0719(9) Uani 1 1 d . . .
H8A H 0.2302 0.4009 0.4526 0.108 Uiso 1 1 d R U .
H8B H 0.1558 0.4554 0.5389 0.108 Uiso 1 1 d R U .
O9 O 0.0000 0.5000 0.4306(4) 0.0609(11) Uani 1 2 d S T P
H9 H 0.0204 0.5340 0.3654 0.091 Uiso 1 1 d R U .

loop_
_atom_site_aniso_label
_atom_site_aniso_U_11
_atom_site_aniso_U_22
_atom_site_aniso_U_33
_atom_site_aniso_U_23
_atom_site_aniso_U_13
_atom_site_aniso_U_12
Cu1 0.02136(19) 0.02691(19) 0.0368(2) 0.00009(17) -0.00160(11) 0.00305(17)
C1 0.0274(14) 0.056(2) 0.0379(14) 0.0066(16) 0.0025(11) -0.0020(15)
C2 0.050(2) 0.097(3) 0.0356(19) 0.003(2) 0.0003(17) 0.002(2)
C3 0.065(3) 0.112(4) 0.038(2) -0.021(2) 0.0030(19) 0.001(3)
C4 0.069(3) 0.071(3) 0.050(2) -0.018(2) 0.018(2) 0.006(2)
C5 0.047(2) 0.056(2) 0.047(2) -0.0064(17) 0.0052(16) 0.0098(17)
C6 0.0336(16) 0.0466(18) 0.0440(18) 0.0141(15) -0.0038(14) 0.0044(15)
C7 0.0195(14) 0.0225(14) 0.063(2) 0.0022(13) 0.0054(13) -0.0014(11)
C8 0.0247(15) 0.0351(16) 0.061(2) -0.0127(16) -0.0009(14) -0.0033(13)
C9 0.0245(15) 0.0268(15) 0.074(2) 0.0093(16) 0.0096(16) 0.0029(13)
C10 0.0226(15) 0.0309(15) 0.0413(16) -0.0009(12) 0.0000(13) -0.0002(12)
N1 0.0314(13) 0.0413(14) 0.0340(13) -0.0020(11) 0.0025(11) 0.0013(12)
N2 0.0202(11) 0.0261(12) 0.0437(14) 0.0058(11) -0.0002(10) -0.0001(10)
O1 0.0324(11) 0.0453(13) 0.0422(12) -0.0063(11) -0.0010(9) 0.0065(11)
O2 0.0507(16) 0.0679(18) 0.078(2) -0.0419(17) -0.0056(14) 0.0132(14)
O3 0.0268(11) 0.0280(10) 0.0503(13) 0.0025(9) 0.0074(9) -0.0035(9)
O4 0.0247(11) 0.0443(14) 0.0708(17) 0.0028(12) 0.0064(11) 0.0087(10)
O5 0.0433(14) 0.0572(15) 0.0531(14) 0.0120(12) -0.0059(12) -0.0188(13)
O6 0.0265(12) 0.0452(14) 0.0853(19) 0.0005(13) 0.0026(12) -0.0005(11)
O7 0.0441(15) 0.0657(17) 0.0652(17) 0.0038(13) 0.0144(13) -0.0032(13)
O8 0.080(2) 0.081(2) 0.0544(16) 0.0058(15) -0.0003(17) -0.0120(17)
O9 0.094(3) 0.050(2) 0.0389(19) 0.000 0.000 -0.013(2)

loop_
_atom_type_symbol
_atom_type_description
_atom_type_scat_dispersion_real
_atom_type_scat_dispersion_imag
_atom_type_scat_source
C C 0.0033 0.0016 'International Tables Vol C Tables 4.2.6.8 and 6.1.1.4'
H H 0.0000 0.0000 'International Tables Vol C Tables 4.2.6.8 and 6.1.1.4'
N N 0.0061 0.0033 'International Tables Vol C Tables 4.2.6.8 and 6.1.1.4'
O O 0.0106 0.0060 'International Tables Vol C Tables 4.2.6.8 and 6.1.1.4'
Cu Cu 0.3201 1.2651 'International Tables Vol C Tables 4.2.6.8 and 6.1.1.4'

loop_
_geom_angle_atom_site_label_1
_geom_angle_atom_site_label_2
_geom_angle_atom_site_label_3
_geom_angle
_geom_angle_site_symmetry_1
_geom_angle_site_symmetry_3
O3 Cu1 O1 92.52(10) 4_557 .
O3 Cu1 N2 172.84(10) 4_557 .
O1 Cu1 N2 82.64(10) . .
O3 Cu1 N1 101.67(10) 4_557 .
O1 Cu1 N1 162.97(10) . .
N2 Cu1 N1 82.32(11) . .
O3 Cu1 O5 91.11(9) 4_557 .
O1 Cu1 O5 93.69(10) . .
N2 Cu1 O5 94.45(10) . .
N1 Cu1 O5 95.38(10) . .
N1 C1 C2 120.8(4) . .
N1 C1 C6 115.8(3) . .
C2 C1 C6 123.3(3) . .
C3 C2 C1 119.8(4) . .
C3 C2 H2 120.1 . .
C1 C2 H2 120.1 . .
C2 C3 C4 119.2(4) . .
C2 C3 H3 120.4 . .
C4 C3 H3 120.4 . .
C3 C4 C5 119.1(4) . .
C3 C4 H4 120.4 . .
C5 C4 H4 120.4 . .
N1 C5 C4 120.8(4) . .
N1 C5 H5 119.6 . .
C4 C5 H5 119.6 . .
N2 C6 C1 108.2(3) . .
N2 C6 H6A 110.1 . .
C1 C6 H6A 110.1 . .
N2 C6 H6B 110.1 . .
C1 C6 H6B 110.1 . .
H6A C6 H6B 108.4 . .
N2 C7 C9 115.7(3) . .
N2 C7 C8 107.0(2) . .
C9 C7 C8 113.6(3) . .
N2 C7 H7 106.7 . .
C9 C7 H7 106.7 . .
C8 C7 H7 106.7 . .
O2 C8 O1 124.0(4) . .
O2 C8 C7 120.4(3) . .
O1 C8 C7 115.6(3) . .
C10 C9 C7 115.5(3) . .
C10 C9 H9A 108.4 . .
C7 C9 H9A 108.4 . .
C10 C9 H9B 108.4 . .
C7 C9 H9B 108.4 . .
H9A C9 H9B 107.5 . .
O4 C10 O3 124.1(3) . .
O4 C10 C9 118.3(3) . .
O3 C10 C9 117.6(3) . .
C5 N1 C1 120.2(3) . .
C5 N1 Cu1 127.0(2) . .
C1 N1 Cu1 112.6(2) . .
C6 N2 C7 117.4(3) . .
C6 N2 Cu1 108.2(2) . .
C7 N2 Cu1 105.02(18) . .
C6 N2 H2A 114.2 . .
C7 N2 H2A 108.8 . .
Cu1 N2 H2A 101.5 . .
C8 O1 Cu1 113.8(2) . .
C10 O3 Cu1 117.86(19) . 4_457
Cu1 O5 H5A 127.0 . .
Cu1 O5 H5B 111.2 . .
H5A O5 H5B 121.3 . .
H6C O6 H6D 121.3 . .
H7A O7 H7B 121.5 . .
H8A O8 H8B 121.3 . .

loop_
_geom_bond_atom_site_label_1
_geom_bond_atom_site_label_2
_geom_bond_distance
_geom_bond_site_symmetry_2
Cu1 O3 1.946(2) 4_557
Cu1 O1 1.966(2) .
Cu1 N2 1.993(2) .
Cu1 N1 2.014(3) .
Cu1 O5 2.260(2) .
C1 N1 1.346(4) .
C1 C2 1.394(5) .
C1 C6 1.504(5) .
C2 C3 1.366(7) .
C2 H2 0.9300 .
C3 C4 1.390(7) .
C3 H3 0.9300 .
C4 C5 1.397(6) .
C4 H4 0.9300 .
C5 N1 1.342(5) .
C5 H5 0.9300 .
C6 N2 1.471(4) .
C6 H6A 0.9700 .
C6 H6B 0.9700 .
C7 N2 1.480(4) .
C7 C9 1.518(4) .
C7 C8 1.522(5) .
C7 H7 0.9800 .
C8 O2 1.234(4) .
C8 O1 1.287(4) .
C9 C10 1.507(4) .
C9 H9A 0.9700 .
C9 H9B 0.9700 .
C10 O4 1.239(4) .
C10 O3 1.268(4) .
N2 H2A 0.8999 .
O3 Cu1 1.946(2) 4_457
O5 H5A 0.8202 .
O5 H5B 0.8200 .
O6 H6C 0.8202 .
O6 H6D 0.8203 .
O7 H7A 0.8196 .
O7 H7B 0.8198 .
O8 H8A 0.8203 .
O8 H8B 0.8201 .
O9 H9 0.8201 .

loop_
_geom_hbond_atom_site_label_D
_geom_hbond_atom_site_label_H
_geom_hbond_atom_site_label_A
_geom_hbond_distance_DH
_geom_hbond_distance_HA
_geom_hbond_distance_DA
_geom_hbond_angle_DHA
_geom_hbond_site_symmetry_A
O9 H9 O2 0.82 1.88 2.698(4) 174.0 2_664
O8 H8B O9 0.82 2.11 2.841(4) 148.3 .
O8 H8A O7 0.82 1.99 2.806(5) 175.8 4_456
O7 H7B O1 0.82 2.13 2.826(3) 142.0 4_457
O7 H7A O6 0.82 2.01 2.817(4) 167.0 .
O6 H6D O4 0.82 1.96 2.759(3) 164.6 3_647
O6 H6C O4 0.82 2.01 2.720(3) 143.8 4_557
O5 H5B O6 0.82 1.99 2.795(4) 168.2 4_557
O5 H5A O8 0.82 1.88 2.699(4) 171.9 1_655
N2 H2A O7 0.90 2.42 3.104(4) 133.5 .
N2 H2A O3 0.90 2.33 2.931(3) 123.8 .
C4 H4 O8 0.93 2.57 3.445(6) 156.1 3_646

loop_
_geom_torsion_atom_site_label_1
_geom_torsion_atom_site_label_2
_geom_torsion_atom_site_label_3
_geom_torsion_atom_site_label_4
_geom_torsion
_geom_torsion_site_symmetry_4
N1 C1 C2 C3 1.2(6) .
C6 C1 C2 C3 -179.8(4) .
C1 C2 C3 C4 -0.9(7) .
C2 C3 C4 C5 0.2(7) .
C3 C4 C5 N1 0.4(7) .
N1 C1 C6 N2 -29.1(4) .
C2 C1 C6 N2 151.8(4) .
N2 C7 C8 O2 -150.7(3) .
C9 C7 C8 O2 -21.7(4) .
N2 C7 C8 O1 30.6(4) .
C9 C7 C8 O1 159.6(3) .
N2 C7 C9 C10 65.9(4) .
C8 C7 C9 C10 -58.5(4) .
C7 C9 C10 O4 170.4(3) .
C7 C9 C10 O3 -11.0(5) .
C4 C5 N1 C1 -0.1(6) .
C4 C5 N1 Cu1 174.1(3) .
C2 C1 N1 C5 -0.7(5) .
C6 C1 N1 C5 -179.8(3) .
C2 C1 N1 Cu1 -175.7(3) .
C6 C1 N1 Cu1 5.2(3) .
C1 C6 N2 C7 156.9(3) .
C1 C6 N2 Cu1 38.3(3) .
C9 C7 N2 C6 70.9(4) .
C8 C7 N2 C6 -161.4(3) .
C9 C7 N2 Cu1 -168.8(2) .
C8 C7 N2 Cu1 -41.1(3) .
O2 C8 O1 Cu1 178.2(3) .
C7 C8 O1 Cu1 -3.2(3) .
O4 C10 O3 Cu1 -0.6(4) 4_457
C9 C10 O3 Cu1 -179.2(2) 4_457
